data_7009945
loop_
_publ_author_name
'Davies, John E.'
'Mays, Martin J.'
'Raithby, Paul R.'
'Sarveswaran, Koshala'
'Solan, Gregory A.'

_publ_section_title
;
 Synthesis of three-membered metallaphosphaheterocycles and their ring
 opening with Ph2PH on mixed-metal molybdenum--cobalt
 centres&#x200A;&#x2020;
;
_journal_issue 19
_journal_name_full 'Journal of the Chemical Society, Dalton Transactions'
_journal_page_first 3331
_journal_paper_doi 10.1039/b004594m
_journal_year 2000
_chemical_formula_sum 'C47 H43 Cl2 Co Mo O7 P2'
_chemical_formula_weight 1007.52
_chemical_name_systematic
; 
 ? 
;
_space_group_IT_number 14
_symmetry_cell_setting monoclinic
_symmetry_space_group_name_Hall '-P 2ybc'
_symmetry_space_group_name_H-M 'P 1 21/c 1'
_atom_sites_solution_hydrogens geom
_atom_sites_solution_primary direct
_atom_sites_solution_secondary difmap
_audit_creation_method SHELXL
_cell_angle_alpha 90.00
_cell_angle_beta 102.79(3)
_cell_angle_gamma 90.00
_cell_formula_units_Z 4
_cell_length_a 20.676(7)
_cell_length_b 18.323(4)
_cell_length_c 12.021(6)
_cell_measurement_reflns_used 25
_cell_measurement_temperature 180(2)
_cell_volume 4441(3)
_computing_structure_refinement 'SHELXL-93 (Sheldrick, 1993)'
_computing_structure_solution 'SHELXS-86 (Sheldrick, 1990)'
_diffrn_ambient_temperature 180(2)
_diffrn_measurement_device AFC5R
_diffrn_measurement_method 'omega/2theta scans '
_diffrn_radiation_monochromator graphite
_diffrn_radiation_source 'fine-focus sealed tube'
_diffrn_radiation_type MoK\a
_diffrn_radiation_wavelength 0.71069
_diffrn_reflns_av_R_equivalents 0.0568
_diffrn_reflns_av_sigmaI/netI 0.1470
_diffrn_reflns_limit_h_max 999
_diffrn_reflns_limit_h_min -26
_diffrn_reflns_limit_k_max 0
_diffrn_reflns_limit_k_min -999
_diffrn_reflns_limit_l_max 999
_diffrn_reflns_limit_l_min -12
_diffrn_reflns_number 10808
_diffrn_reflns_theta_max 27.45
_diffrn_reflns_theta_min 2.60
_diffrn_standards_decay_% 0.1%
_diffrn_standards_interval_count 200
_diffrn_standards_number 3
_exptl_absorpt_coefficient_mu 0.899
_exptl_absorpt_correction_T_max 1.000
_exptl_absorpt_correction_T_min 0.857
_exptl_absorpt_correction_type empirical
_exptl_crystal_colour 'v dark'
_exptl_crystal_density_diffrn 1.507
_exptl_crystal_F_000 2056
_exptl_crystal_size_max 0.30
_exptl_crystal_size_mid 0.28
_exptl_crystal_size_min 0.10
_refine_diff_density_max 0.881
_refine_diff_density_min -0.590
_refine_diff_density_rms 0.118
_refine_ls_extinction_method none
_refine_ls_goodness_of_fit_all 1.014
_refine_ls_goodness_of_fit_obs 1.097
_refine_ls_matrix_type full
_refine_ls_number_parameters 535
_refine_ls_number_reflns 7822
_refine_ls_number_restraints 5
_refine_ls_restrained_S_all 1.092
_refine_ls_restrained_S_obs 1.102
_refine_ls_R_factor_all 0.1412
_refine_ls_R_factor_obs 0.0569
_refine_ls_shift/esd_max 0.111
_refine_ls_shift/esd_mean 0.005
_refine_ls_structure_factor_coef Fsqd
_refine_ls_weighting_details 'w=1/[\s^2^(Fo^2^)+(0.0415P)^2^+4.5819P] where P=(Fo^2^+2Fc^2^)/3'
_refine_ls_weighting_scheme calc
_refine_ls_wR_factor_all 0.1449
_refine_ls_wR_factor_obs 0.1085
_reflns_number_observed 4528
_reflns_number_total 7844
_reflns_observed_criterion >2sigma(I)
_cod_data_source_file b004594m.txt
_cod_data_source_block mm9803
_cod_depositor_comments
;
The following automatic conversions were performed:
'_symmetry_cell_setting' value 'Monoclinic' changed to 'monoclinic'
according to '/home/saulius/struct/CIF-dictionaries/cif_core.dic'
dictionary named 'cif_core.dic' version 2.4.1 from 2010-06-29.

Automatic conversion script
Id: cif_fix_enum 1527 2010-12-29 10:47:43Z saulius 

The following automatic conversions were performed:

'_refine_ls_weighting_scheme' value 'calc
w=1/[\s^2^(Fo^2^)+(0.0415P)^2^+4.5819P] where P=(Fo^2^+2Fc^2^)/3' was
changed to 'calc'. New tag '_refine_ls_weighting_details' was
created. The value of the new tag was set to
'w=1/[\s^2^(Fo^2^)+(0.0415P)^2^+4.5819P] where P=(Fo^2^+2Fc^2^)/3'.

Automatic conversion script
Id: cif_fix_values 3143 2015-03-26 13:38:13Z robertas 
;
_cod_original_cell_volume 4441.1(28)
_cod_original_sg_symbol_H-M P2(1)/c
_cod_database_code 7009945

loop_
_symmetry_equiv_pos_as_xyz
'x, y, z'
'-x, y+1/2, -z+1/2'
'-x, -y, -z'
'x, -y-1/2, z-1/2'

loop_
_atom_site_aniso_label
_atom_site_aniso_U_11
_atom_site_aniso_U_22
_atom_site_aniso_U_33
_atom_site_aniso_U_23
_atom_site_aniso_U_13
_atom_site_aniso_U_12
Mo1 0.0246(3) 0.0177(3) 0.0154(3) -0.0012(3) 0.0053(2) -0.0017(3)
Co1 0.0203(5) 0.0146(4) 0.0165(4) -0.0001(4) 0.0059(4) -0.0010(4)
P1 0.0233(9) 0.0185(9) 0.0183(8) -0.0015(7) 0.0042(7) -0.0011(8)
P2 0.0227(9) 0.0193(9) 0.0161(8) 0.0005(8) 0.0059(7) -0.0022(8)
O1 0.030(3) 0.041(3) 0.045(3) 0.007(3) -0.005(3) -0.006(3)
C1 0.033(4) 0.026(4) 0.018(3) -0.001(3) -0.002(3) -0.005(3)
O2 0.029(3) 0.059(4) 0.042(3) 0.006(3) 0.014(2) 0.011(3)
C2 0.027(4) 0.018(4) 0.026(4) 0.000(3) 0.004(3) -0.002(3)
C3 0.026(4) 0.048(5) 0.051(5) 0.011(4) 0.014(4) 0.010(4)
O3 0.024(3) 0.021(3) 0.052(3) 0.006(2) 0.007(2) 0.004(2)
C4 0.024(4) 0.022(4) 0.016(3) 0.004(3) 0.005(3) 0.008(3)
O4 0.024(3) 0.021(3) 0.066(4) 0.009(3) 0.005(3) -0.006(2)
C5 0.024(4) 0.015(3) 0.013(3) 0.006(3) 0.006(3) 0.002(3)
O5 0.028(3) 0.020(3) 0.025(2) 0.001(2) -0.002(2) 0.004(2)
C6 0.016(3) 0.013(3) 0.018(3) 0.001(3) 0.008(3) -0.002(3)
O6 0.025(3) 0.022(3) 0.016(2) 0.001(2) 0.000(2) 0.001(2)
C7 0.024(4) 0.014(3) 0.028(4) 0.002(3) 0.014(3) -0.005(3)
C8 0.036(4) 0.029(4) 0.047(5) 0.011(4) -0.001(4) 0.006(4)
C9 0.016(3) 0.017(3) 0.025(4) -0.002(3) 0.008(3) 0.004(3)
C10 0.021(4) 0.015(3) 0.019(3) -0.005(3) 0.002(3) -0.003(3)
C11 0.011(3) 0.015(3) 0.023(3) 0.003(3) -0.008(3) -0.004(3)
C12 0.016(3) 0.024(4) 0.027(4) 0.006(3) 0.001(3) -0.004(3)
C13 0.029(4) 0.036(5) 0.035(4) 0.015(4) -0.001(3) -0.005(4)
C14 0.039(5) 0.020(4) 0.050(5) 0.020(4) -0.006(4) -0.014(4)
C15 0.047(5) 0.019(4) 0.043(5) 0.004(4) -0.010(4) -0.003(4)
C16 0.036(4) 0.021(4) 0.027(4) 0.003(3) 0.000(3) -0.001(3)
C17 0.036(4) 0.044(5) 0.027(4) -0.005(4) 0.017(3) -0.001(4)
C18 0.059(6) 0.043(5) 0.026(4) 0.005(4) 0.026(4) 0.020(4)
C19 0.080(7) 0.035(5) 0.028(4) -0.010(4) 0.027(5) -0.008(5)
C20 0.050(5) 0.056(6) 0.017(4) -0.006(4) 0.014(4) -0.009(5)
C21 0.050(5) 0.026(4) 0.021(4) 0.005(3) 0.020(3) 0.004(4)
C22 0.026(4) 0.018(4) 0.029(4) 0.003(3) 0.011(3) -0.002(3)
C23 0.038(4) 0.024(4) 0.024(4) -0.002(3) 0.005(3) -0.002(3)
C24 0.038(5) 0.039(5) 0.035(4) 0.008(4) 0.000(4) -0.006(4)
C25 0.028(4) 0.032(4) 0.049(5) 0.015(4) 0.008(4) 0.006(4)
C26 0.043(5) 0.023(4) 0.050(5) 0.009(4) 0.013(4) 0.014(4)
C27 0.051(5) 0.028(4) 0.030(4) 0.002(3) 0.017(4) 0.007(4)
C28 0.020(4) 0.015(3) 0.024(3) 0.003(3) 0.001(3) 0.001(3)
C29 0.038(4) 0.029(4) 0.031(4) -0.002(3) 0.011(4) -0.001(4)
C30 0.032(4) 0.033(5) 0.048(5) 0.007(4) 0.013(4) -0.005(4)
C31 0.033(4) 0.027(4) 0.057(5) 0.025(4) -0.006(4) -0.008(4)
C32 0.056(6) 0.028(5) 0.044(5) -0.007(4) 0.000(4) -0.010(4)
C33 0.045(5) 0.025(4) 0.031(4) -0.002(3) 0.006(4) -0.007(4)
C34 0.022(3) 0.024(4) 0.018(3) 0.004(3) 0.008(3) -0.001(3)
C35 0.030(4) 0.027(4) 0.032(4) -0.004(3) 0.016(3) -0.004(3)
C36 0.035(4) 0.032(4) 0.039(4) -0.001(4) 0.018(4) 0.004(4)
C37 0.031(4) 0.041(5) 0.029(4) -0.004(4) 0.011(3) 0.012(4)
C38 0.029(4) 0.037(5) 0.032(4) -0.002(4) 0.014(3) -0.010(3)
C39 0.038(4) 0.034(4) 0.029(4) -0.009(4) 0.017(3) -0.006(4)
C40 0.029(4) 0.014(3) 0.021(3) -0.004(3) 0.008(3) 0.000(3)
C41 0.032(4) 0.021(4) 0.027(4) 0.005(3) 0.013(3) 0.004(3)
C42 0.055(5) 0.039(5) 0.026(4) 0.005(4) 0.016(4) 0.016(4)
C43 0.042(5) 0.035(5) 0.032(4) 0.003(4) 0.003(3) 0.021(4)
C44 0.034(4) 0.035(4) 0.036(4) -0.006(4) 0.009(3) 0.002(4)
C45 0.035(4) 0.030(4) 0.018(3) 0.000(3) 0.003(3) 0.001(3)
C46 0.036(5) 0.057(6) 0.065(6) 0.001(5) -0.001(4) -0.018(4)
Cl1 0.0488(14) 0.078(2) 0.0614(15) 0.0216(14) 0.0107(12) 0.0025(13)
Cl2 0.0523(15) 0.109(2) 0.070(2) 0.034(2) 0.0209(13) 0.001(2)

loop_
_atom_site_label
_atom_site_type_symbol
_atom_site_fract_x
_atom_site_fract_y
_atom_site_fract_z
_atom_site_U_iso_or_equiv
_atom_site_thermal_displace_type
_atom_site_occupancy
_atom_site_calc_flag
_atom_site_refinement_flags
_atom_site_disorder_group
Mo1 Mo 0.18178(3) -0.04615(3) 0.53742(5) 0.0191(2) Uani 1 d . .
Co1 Co 0.17304(4) -0.00313(5) 0.74443(7) 0.0168(2) Uani 1 d . .
P1 P 0.18457(8) -0.11883(10) 0.70778(14) 0.0201(4) Uani 1 d . .
P2 P 0.21466(8) 0.03949(10) 0.91697(13) 0.0191(4) Uani 1 d . .
O1 O 0.0293(2) -0.0819(3) 0.5022(4) 0.0406(13) Uani 1 d . .
C1 C 0.0851(4) -0.0669(4) 0.5186(5) 0.027(2) Uani 1 d . .
O2 O 0.0324(3) 0.0209(3) 0.7368(4) 0.0422(14) Uani 1 d . .
C2 C 0.0881(3) 0.0102(4) 0.7400(5) 0.024(2) Uani 1 d . .
C3 C 0.4070(3) -0.0726(4) 0.7557(7) 0.041(2) Uani 1 d . .
H3A H 0.4148(3) -0.1229(9) 0.7829(38) 0.061 Uiso 1 calc R .
H3B H 0.4275(5) -0.0388(18) 0.8165(29) 0.061 Uiso 1 calc R .
H3C H 0.4265(5) -0.0652(26) 0.6893(13) 0.061 Uiso 1 calc R .
O3 O 0.3367(2) -0.0590(2) 0.7239(4) 0.0325(12) Uani 1 d . .
C4 C 0.3169(3) 0.0106(4) 0.7059(5) 0.0206(15) Uani 1 d . .
O4 O 0.3571(2) 0.0600(3) 0.7143(4) 0.0377(13) Uani 1 d . .
C5 C 0.2447(3) 0.0188(3) 0.6709(5) 0.0170(14) Uani 1 d . .
O5 O 0.1409(2) 0.1768(2) 0.5773(4) 0.0258(11) Uani 1 d . .
C6 C 0.2126(3) 0.0878(3) 0.6816(5) 0.0152(14) Uani 1 d . .
O6 O 0.1484(2) 0.0678(2) 0.4968(3) 0.0217(10) Uani 1 d . .
C7 C 0.1653(3) 0.1101(3) 0.5803(5) 0.0207(15) Uani 1 d . .
C8 C 0.0947(4) 0.1988(4) 0.4716(6) 0.039(2) Uani 1 d . .
H8A H 0.0792(18) 0.2487(10) 0.4799(15) 0.058 Uiso 1 calc R .
H8B H 0.0566(12) 0.1655(16) 0.4564(22) 0.058 Uiso 1 calc R .
H8C H 0.1172(8) 0.1969(25) 0.4081(9) 0.058 Uiso 1 calc R .
C9 C 0.2406(3) 0.1436(3) 0.7722(5) 0.0187(14) Uani 1 d . .
C10 C 0.2440(3) 0.1274(3) 0.8818(5) 0.0184(14) Uani 1 d . .
H10 H 0.2616(3) 0.1616(3) 0.9401(5) 0.022 Uiso 1 calc R .
C11 C 0.2699(3) 0.2134(3) 0.7420(5) 0.0179(14) Uani 1 d . .
C12 C 0.3005(3) 0.2159(4) 0.6484(5) 0.023(2) Uani 1 d . .
H12 H 0.2966(3) 0.1758(4) 0.5973(5) 0.028 Uiso 1 calc R .
C13 C 0.3362(3) 0.2770(4) 0.6314(6) 0.035(2) Uani 1 d . .
H13 H 0.3586(3) 0.2774(4) 0.5705(6) 0.042 Uiso 1 calc R .
C14 C 0.3400(4) 0.3373(4) 0.7003(7) 0.039(2) Uani 1 d . .
H14 H 0.3648(4) 0.3788(4) 0.6870(7) 0.047 Uiso 1 calc R .
C15 C 0.3079(4) 0.3374(4) 0.7881(7) 0.039(2) Uani 1 d . .
H15 H 0.3094(4) 0.3793(4) 0.8351(7) 0.047 Uiso 1 calc R .
C16 C 0.2728(3) 0.2753(4) 0.8085(6) 0.029(2) Uani 1 d . .
H16 H 0.2505(3) 0.2757(4) 0.8696(6) 0.035 Uiso 1 calc R .
C17 C 0.2691(4) -0.0465(4) 0.4427(6) 0.034(2) Uani 1 d . .
H17 H 0.3074(4) -0.0169(4) 0.4668(6) 0.041 Uiso 1 calc R .
C18 C 0.2600(4) -0.1173(4) 0.4828(6) 0.040(2) Uani 1 d . .
H18 H 0.2907(4) -0.1439(4) 0.5386(6) 0.048 Uiso 1 calc R .
C19 C 0.1961(5) -0.1414(4) 0.4239(6) 0.045(2) Uani 1 d . .
H19 H 0.1762(5) -0.1871(4) 0.4334(6) 0.054 Uiso 1 calc R .
C20 C 0.1681(4) -0.0852(5) 0.3491(6) 0.040(2) Uani 1 d . .
H20 H 0.1258(4) -0.0867(5) 0.2982(6) 0.048 Uiso 1 calc R .
C21 C 0.2122(4) -0.0272(4) 0.3618(6) 0.031(2) Uani 1 d . .
H21 H 0.2050(4) 0.0179(4) 0.3221(6) 0.037 Uiso 1 calc R .
C22 C 0.2552(3) -0.1750(4) 0.7828(6) 0.023(2) Uani 1 d . .
C23 C 0.2827(3) -0.1629(4) 0.8965(6) 0.029(2) Uani 1 d . .
H23 H 0.2644(3) -0.1263(4) 0.9364(6) 0.035 Uiso 1 calc R .
C24 C 0.3363(4) -0.2031(4) 0.9534(7) 0.039(2) Uani 1 d . .
H24 H 0.3547(4) -0.1939(4) 1.0318(7) 0.046 Uiso 1 calc R .
C25 C 0.3633(4) -0.2567(4) 0.8967(7) 0.036(2) Uani 1 d . .
H25 H 0.4009(4) -0.2836(4) 0.9350(7) 0.044 Uiso 1 calc R .
C26 C 0.3350(4) -0.2706(4) 0.7844(7) 0.038(2) Uani 1 d . .
H26 H 0.3526(4) -0.3083(4) 0.7453(7) 0.045 Uiso 1 calc R .
C27 C 0.2813(4) -0.2305(4) 0.7275(6) 0.035(2) Uani 1 d . .
H27 H 0.2620(4) -0.2410(4) 0.6498(6) 0.042 Uiso 1 calc R .
C28 C 0.1179(3) -0.1859(3) 0.7120(5) 0.0205(15) Uani 1 d . .
C29 C 0.0836(4) -0.1834(4) 0.7985(6) 0.032(2) Uani 1 d . .
H29 H 0.0923(4) -0.1453(4) 0.8533(6) 0.038 Uiso 1 calc R .
C30 C 0.0361(4) -0.2366(4) 0.8061(7) 0.037(2) Uani 1 d . .
H30 H 0.0132(4) -0.2347(4) 0.8664(7) 0.045 Uiso 1 calc R .
C31 C 0.0225(4) -0.2918(4) 0.7264(7) 0.041(2) Uani 1 d . .
H31 H -0.0099(4) -0.3278(4) 0.7312(7) 0.050 Uiso 1 calc R .
C32 C 0.0562(4) -0.2943(4) 0.6394(7) 0.044(2) Uani 1 d . .
H32 H 0.0473(4) -0.3323(4) 0.5845(7) 0.053 Uiso 1 calc R .
C33 C 0.1031(4) -0.2416(4) 0.6317(6) 0.034(2) Uani 1 d . .
H33 H 0.1255(4) -0.2436(4) 0.5708(6) 0.041 Uiso 1 calc R .
C34 C 0.1582(3) 0.0587(3) 1.0124(5) 0.0209(15) Uani 1 d . .
C35 C 0.1631(3) 0.1226(4) 1.0767(6) 0.028(2) Uani 1 d . .
H35 H 0.1948(3) 0.1587(4) 1.0693(6) 0.034 Uiso 1 calc R .
C36 C 0.1217(4) 0.1336(4) 1.1514(6) 0.034(2) Uani 1 d . .
H36 H 0.1244(4) 0.1776(4) 1.1939(6) 0.041 Uiso 1 calc R .
C37 C 0.0762(4) 0.0800(4) 1.1643(6) 0.033(2) Uani 1 d . .
H37 H 0.0480(4) 0.0873(4) 1.2159(6) 0.040 Uiso 1 calc R .
C38 C 0.0721(3) 0.0170(4) 1.1027(6) 0.031(2) Uani 1 d . .
H38 H 0.0413(3) -0.0197(4) 1.1120(6) 0.038 Uiso 1 calc R .
C39 C 0.1125(3) 0.0064(4) 1.0267(6) 0.032(2) Uani 1 d . .
H39 H 0.1089(3) -0.0375(4) 0.9837(6) 0.038 Uiso 1 calc R .
C40 C 0.2892(3) 0.0087(3) 1.0208(5) 0.0210(15) Uani 1 d . .
C41 C 0.2856(3) -0.0238(3) 1.1244(5) 0.025(2) Uani 1 d . .
H41 H 0.2435(3) -0.0314(3) 1.1421(5) 0.031 Uiso 1 calc R .
C42 C 0.3426(4) -0.0452(4) 1.2018(6) 0.039(2) Uani 1 d . .
H42 H 0.3392(4) -0.0660(4) 1.2727(6) 0.047 Uiso 1 calc R .
C43 C 0.4041(4) -0.0365(4) 1.1769(6) 0.037(2) Uani 1 d . .
H43 H 0.4432(4) -0.0518(4) 1.2293(6) 0.045 Uiso 1 calc R .
C44 C 0.4079(4) -0.0048(4) 1.0734(6) 0.035(2) Uani 1 d . .
H44 H 0.4500(4) 0.0018(4) 1.0553(6) 0.042 Uiso 1 calc R .
C45 C 0.3514(3) 0.0172(3) 0.9966(4) 0.028(2) Uani 1 d . .
H45 H 0.3550(3) 0.0386(3) 0.9263(4) 0.033 Uiso 1 calc R .
C46 C 0.4485(3) 0.1922(3) 0.8480(4) 0.054(2) Uani 1 d RD .
H46A H 0.4109(3) 0.2262(3) 0.8441(4) 0.065 Uiso 1 calc R .
H46B H 0.4317(3) 0.1490(3) 0.8008(4) 0.065 Uiso 1 calc R .
Cl1 Cl 0.47670(11) 0.16455(15) 0.9876(2) 0.0631(7) Uani 1 d D .
Cl2 Cl 0.50883(12) 0.2348(2) 0.7906(2) 0.0757(8) Uani 1 d D .
C47 C 0.5358(9) -0.3884(9) 0.9950(14) 0.138(4) Uiso 1 d D .
O7 O 0.5687(8) -0.4385(9) 0.9624(14) 0.138(4) Uiso 0.645(11) d PD 1
O7' O 0.4638(14) -0.4174(16) 0.9768(24) 0.138(4) Uiso 0.355(11) d PD 2

loop_
_atom_type_symbol
_atom_type_description
_atom_type_scat_dispersion_real
_atom_type_scat_dispersion_imag
_atom_type_scat_source
C C 0.0033 0.0016 'International Tables Vol C Tables 4.2.6.8 and 6.1.1.4'
H H 0.0000 0.0000 'International Tables Vol C Tables 4.2.6.8 and 6.1.1.4'
Co Co 0.3494 0.9721 'International Tables Vol C Tables 4.2.6.8 and 6.1.1.4'
Mo Mo -1.6832 0.6857 'International Tables Vol C Tables 4.2.6.8 and 6.1.1.4'
O O 0.0106 0.0060 'International Tables Vol C Tables 4.2.6.8 and 6.1.1.4'
P P 0.1023 0.0942 'International Tables Vol C Tables 4.2.6.8 and 6.1.1.4'
Cl Cl 0.1484 0.1585 'International Tables Vol C Tables 4.2.6.8 and 6.1.1.4'

loop_
_geom_angle_atom_site_label_1
_geom_angle_atom_site_label_2
_geom_angle_atom_site_label_3
_geom_angle
_geom_angle_site_symmetry_1
_geom_angle_site_symmetry_3
_geom_angle_publ_flag
C1 Mo1 C5 127.3(2) . . ?
C1 Mo1 O6 84.2(2) . . ?
C5 Mo1 O6 75.8(2) . . ?
C1 Mo1 C19 92.6(3) . . ?
C5 Mo1 C19 136.4(3) . . ?
O6 Mo1 C19 131.7(2) . . ?
C1 Mo1 C18 127.8(3) . . ?
C5 Mo1 C18 100.3(3) . . ?
O6 Mo1 C18 132.8(2) . . ?
C19 Mo1 C18 36.4(3) . . ?
C1 Mo1 C20 85.9(3) . . ?
C5 Mo1 C20 143.8(2) . . ?
O6 Mo1 C20 96.3(2) . . ?
C19 Mo1 C20 35.5(3) . . ?
C18 Mo1 C20 59.1(3) . . ?
C1 Mo1 C17 143.7(3) . . ?
C5 Mo1 C17 87.8(2) . . ?
O6 Mo1 C17 97.5(2) . . ?
C19 Mo1 C17 59.3(3) . . ?
C18 Mo1 C17 35.5(3) . . ?
C20 Mo1 C17 57.8(3) . . ?
C1 Mo1 C21 112.7(3) . . ?
C5 Mo1 C21 110.2(2) . . ?
O6 Mo1 C21 78.3(2) . . ?
C19 Mo1 C21 58.7(3) . . ?
C18 Mo1 C21 58.7(3) . . ?
C20 Mo1 C21 34.4(2) . . ?
C17 Mo1 C21 34.6(2) . . ?
C1 Mo1 P1 80.1(2) . . ?
C5 Mo1 P1 77.3(2) . . ?
O6 Mo1 P1 130.43(12) . . ?
C19 Mo1 P1 95.9(2) . . ?
C18 Mo1 P1 92.5(2) . . ?
C20 Mo1 P1 128.6(2) . . ?
C17 Mo1 P1 122.1(2) . . ?
C21 Mo1 P1 150.8(2) . . ?
C1 Mo1 Co1 83.6(2) . . ?
C5 Mo1 Co1 45.7(2) . . ?
O6 Mo1 Co1 81.06(11) . . ?
C19 Mo1 Co1 146.6(2) . . ?
C18 Mo1 Co1 129.7(2) . . ?
C20 Mo1 Co1 169.4(2) . . ?
C17 Mo1 Co1 132.6(2) . . ?
C21 Mo1 Co1 152.0(2) . . ?
P1 Mo1 Co1 50.75(5) . . ?
C2 Co1 C5 145.0(3) . . ?
C2 Co1 C6 110.5(3) . . ?
C5 Co1 C6 42.2(2) . . ?
C2 Co1 P1 106.3(2) . . ?
C5 Co1 P1 88.9(2) . . ?
C6 Co1 P1 129.5(2) . . ?
C2 Co1 P2 99.1(2) . . ?
C5 Co1 P2 100.2(2) . . ?
C6 Co1 P2 87.4(2) . . ?
P1 Co1 P2 119.67(7) . . ?
C2 Co1 Mo1 106.7(2) . . ?
C5 Co1 Mo1 54.1(2) . . ?
C6 Co1 Mo1 77.4(2) . . ?
P1 Co1 Mo1 59.38(5) . . ?
P2 Co1 Mo1 153.33(6) . . ?
C22 P1 C28 97.5(3) . . ?
C22 P1 Co1 123.4(2) . . ?
C28 P1 Co1 121.4(2) . . ?
C22 P1 Mo1 125.7(2) . . ?
C28 P1 Mo1 120.4(2) . . ?
Co1 P1 Mo1 69.88(6) . . ?
C10 P2 C34 105.5(3) . . ?
C10 P2 C40 99.1(3) . . ?
C34 P2 C40 100.7(3) . . ?
C10 P2 Co1 100.2(2) . . ?
C34 P2 Co1 119.0(2) . . ?
C40 P2 Co1 128.5(2) . . ?
O1 C1 Mo1 175.7(6) . . ?
O2 C2 Co1 178.2(6) . . ?
C4 O3 C3 117.4(5) . . ?
O4 C4 O3 120.9(6) . . ?
O4 C4 C5 125.5(6) . . ?
O3 C4 C5 113.5(6) . . ?
C6 C5 C4 121.4(6) . . ?
C6 C5 Co1 74.3(3) . . ?
C4 C5 Co1 133.2(4) . . ?
C6 C5 Mo1 109.4(4) . . ?
C4 C5 Mo1 124.0(4) . . ?
Co1 C5 Mo1 80.2(2) . . ?
C7 O5 C8 116.8(5) . . ?
C7 C6 C5 114.3(5) . . ?
C7 C6 C9 119.8(5) . . ?
C5 C6 C9 123.1(5) . . ?
C7 C6 Co1 106.6(4) . . ?
C5 C6 Co1 63.5(3) . . ?
C9 C6 Co1 113.6(4) . . ?
C7 O6 Mo1 112.8(4) . . ?
O6 C7 O5 120.8(6) . . ?
O6 C7 C6 121.2(6) . . ?
O5 C7 C6 118.0(6) . . ?
C10 C9 C11 119.5(6) . . ?
C10 C9 C6 119.2(6) . . ?
C11 C9 C6 121.0(5) . . ?
C9 C10 P2 118.8(5) . . ?
C16 C11 C12 117.8(6) . . ?
C16 C11 C9 122.1(6) . . ?
C12 C11 C9 119.9(6) . . ?
C13 C12 C11 119.6(7) . . ?
C14 C13 C12 121.6(7) . . ?
C15 C14 C13 119.7(7) . . ?
C14 C15 C16 119.6(7) . . ?
C11 C16 C15 121.6(7) . . ?
C21 C17 C18 108.3(7) . . ?
C21 C17 Mo1 73.5(4) . . ?
C18 C17 Mo1 70.1(4) . . ?
C17 C18 C19 107.2(7) . . ?
C17 C18 Mo1 74.3(4) . . ?
C19 C18 Mo1 71.5(4) . . ?
C20 C19 C18 107.2(7) . . ?
C20 C19 Mo1 74.4(4) . . ?
C18 C19 Mo1 72.1(4) . . ?
C21 C20 C19 108.9(7) . . ?
C21 C20 Mo1 73.9(4) . . ?
C19 C20 Mo1 70.1(4) . . ?
C20 C21 C17 108.4(7) . . ?
C20 C21 Mo1 71.7(4) . . ?
C17 C21 Mo1 71.9(4) . . ?
C23 C22 C27 118.4(7) . . ?
C23 C22 P1 120.1(5) . . ?
C27 C22 P1 121.6(5) . . ?
C22 C23 C24 121.0(7) . . ?
C23 C24 C25 120.2(7) . . ?
C26 C25 C24 119.2(7) . . ?
C25 C26 C27 120.6(7) . . ?
C26 C27 C22 120.6(7) . . ?
C29 C28 C33 118.3(6) . . ?
C29 C28 P1 120.5(5) . . ?
C33 C28 P1 121.1(5) . . ?
C28 C29 C30 120.6(7) . . ?
C31 C30 C29 120.3(7) . . ?
C30 C31 C32 119.4(7) . . ?
C31 C32 C33 120.5(7) . . ?
C32 C33 C28 120.9(7) . . ?
C39 C34 C35 118.7(6) . . ?
C39 C34 P2 119.3(5) . . ?
C35 C34 P2 121.9(5) . . ?
C36 C35 C34 120.2(7) . . ?
C35 C36 C37 119.9(7) . . ?
C38 C37 C36 119.9(7) . . ?
C37 C38 C39 120.3(7) . . ?
C38 C39 C34 120.9(7) . . ?
C45 C40 C41 118.0(6) . . ?
C45 C40 P2 119.8(4) . . ?
C41 C40 P2 122.2(5) . . ?
C42 C41 C40 120.9(7) . . ?
C43 C42 C41 120.6(7) . . ?
C42 C43 C44 118.7(7) . . ?
C45 C44 C43 120.9(7) . . ?
C44 C45 C40 120.9(6) . . ?
Cl1 C46 Cl2 113.6(3) . . ?

loop_
_geom_bond_atom_site_label_1
_geom_bond_atom_site_label_2
_geom_bond_distance
_geom_bond_site_symmetry_2
_geom_bond_publ_flag
Mo1 C1 1.998(7) . ?
Mo1 C5 2.181(6) . ?
Mo1 O6 2.219(4) . ?
Mo1 C19 2.275(7) . ?
Mo1 C18 2.283(7) . ?
Mo1 C20 2.331(7) . ?
Mo1 C17 2.337(7) . ?
Mo1 C21 2.359(6) . ?
Mo1 P1 2.433(2) . ?
Mo1 Co1 2.654(2) . ?
Co1 C2 1.762(7) . ?
Co1 C5 1.927(6) . ?
Co1 C6 2.072(6) . ?
Co1 P1 2.189(2) . ?
Co1 P2 2.205(2) . ?
P1 C22 1.850(7) . ?
P1 C28 1.855(6) . ?
P2 C10 1.804(6) . ?
P2 C34 1.843(6) . ?
P2 C40 1.843(7) . ?
O1 C1 1.160(8) . ?
O2 C2 1.161(7) . ?
C3 O3 1.439(8) . ?
O3 C4 1.343(8) . ?
C4 O4 1.217(8) . ?
C4 C5 1.467(8) . ?
C5 C6 1.446(8) . ?
O5 C7 1.320(7) . ?
O5 C8 1.467(8) . ?
C6 C7 1.442(9) . ?
C6 C9 1.512(8) . ?
O6 C7 1.255(7) . ?
C9 C10 1.338(9) . ?
C9 C11 1.494(8) . ?
C11 C16 1.381(9) . ?
C11 C12 1.409(8) . ?
C12 C13 1.382(9) . ?
C13 C14 1.372(10) . ?
C14 C15 1.365(11) . ?
C15 C16 1.400(10) . ?
C17 C21 1.395(10) . ?
C17 C18 1.411(10) . ?
C18 C19 1.424(11) . ?
C19 C20 1.405(11) . ?
C20 C21 1.387(10) . ?
C22 C23 1.377(9) . ?
C22 C27 1.388(9) . ?
C23 C24 1.380(10) . ?
C24 C25 1.382(10) . ?
C25 C26 1.371(10) . ?
C26 C27 1.381(10) . ?
C28 C29 1.384(9) . ?
C28 C33 1.392(9) . ?
C29 C30 1.401(10) . ?
C30 C31 1.378(10) . ?
C31 C32 1.380(11) . ?
C32 C33 1.385(10) . ?
C34 C39 1.383(9) . ?
C34 C35 1.394(9) . ?
C35 C36 1.385(9) . ?
C36 C37 1.392(10) . ?
C37 C38 1.363(10) . ?
C38 C39 1.382(9) . ?
C40 C45 1.389(8) . ?
C40 C41 1.397(9) . ?
C41 C42 1.386(10) . ?
C42 C43 1.381(10) . ?
C43 C44 1.391(10) . ?
C44 C45 1.380(9) . ?
C46 Cl1 1.727(6) . ?
C46 Cl2 1.739(6) . ?
C47 O7 1.26(2) . ?
C47 O7' 1.55(2) . ?
